data_2241204
loop_
_publ_author_name
'Bykov, Maxim'
'Bykova, Elena'
'Dyadkin, Vadim'
'Baumann, Dominik'
'Schnick, Wolfgang'
'Dubrovinsky, Leonid'
'Dubrovinskaia, Natalia'

_publ_section_title
;
 Crystal structures of cristobalite-type and coesite-type PON redetermined
 on the basis of single-crystal X-ray diffraction data
;
_journal_issue 11
_journal_name_full 'Acta Crystallographica Section E'
_journal_page_first 1325
_journal_page_last 1327
_journal_paper_doi 10.1107/S205698901501899X
_journal_volume 71
_journal_year 2015
_chemical_formula_moiety 'N O P'
_chemical_formula_structural 'P O N'
_chemical_formula_sum 'N O P'
_chemical_formula_weight 60.98
_chemical_name_common 'Phosphorus oxonitride'
_chemical_name_systematic
;
Phosphorus oxonitride
;
_space_group_crystal_system tetragonal
_space_group_IT_number 122
_space_group_name_Hall 'I -4 2bw'
_space_group_name_H-M_alt 'I -4 2 d'
_symmetry_space_group_name_Hall 'I -4 2bw'
_symmetry_space_group_name_H-M 'I -4 2 d'
_cell_angle_alpha 90
_cell_angle_beta 90
_cell_angle_gamma 90
_cell_formula_units_Z 4
_cell_length_a 4.6135(2)
_cell_length_b 4.6135(2)
_cell_length_c 6.9991(5)
_cell_measurement_reflns_used 431
_cell_measurement_temperature 293(2)
_cell_measurement_theta_max 28.1970
_cell_measurement_theta_min 5.2760
_cell_volume 148.972(14)
_computing_cell_refinement
;
<i>CrysAlis PRO</i> (Agilent, 2014)
;
_computing_data_collection
;
<i>CrysAlis PRO</i> (Agilent, 2014)
;
_computing_data_reduction
;
<i>CrysAlis PRO</i> (Agilent, 2014)
;
_computing_molecular_graphics
;
DIAMOND (Brandenburg, 2006)
;
_computing_publication_material
;
<i>publCIF</i> (Westrip, 2010)
;
_computing_structure_refinement
;
SHELXL-2014/7 (Sheldrick, 2015)
;
_computing_structure_solution
;
SHELXS (Sheldrick, 2008)
;
_diffrn_ambient_temperature 293
_diffrn_detector_area_resol_mean 16.6
_diffrn_measured_fraction_theta_full 1.000
_diffrn_measured_fraction_theta_max 0.969
_diffrn_measurement_device 'three-circle diffractometer'
_diffrn_measurement_method '\w scans'
_diffrn_radiation_type MoK\a
_diffrn_radiation_wavelength 0.71069
_diffrn_reflns_av_R_equivalents 0.0164
_diffrn_reflns_limit_h_max 5
_diffrn_reflns_limit_h_min -5
_diffrn_reflns_limit_k_max 6
_diffrn_reflns_limit_k_min -5
_diffrn_reflns_limit_l_max 9
_diffrn_reflns_limit_l_min -5
_diffrn_reflns_number 445
_diffrn_reflns_theta_full 25.000
_diffrn_reflns_theta_max 28.268
_diffrn_reflns_theta_min 5.293
_exptl_absorpt_coefficient_mu 1.241
_exptl_absorpt_correction_T_max 1.00000
_exptl_absorpt_correction_T_min 0.79058
_exptl_absorpt_correction_type multi-scan
_exptl_absorpt_process_details
;
(<i>CrysAlis PRO</i>; Agilent, 2014)
;
_exptl_crystal_colour colourless
_exptl_crystal_density_diffrn 2.719
_exptl_crystal_description prism
_exptl_crystal_F_000 120
_exptl_crystal_size_max 0.020
_exptl_crystal_size_mid 0.018
_exptl_crystal_size_min 0.015
_refine_diff_density_max 0.210
_refine_diff_density_min -0.284
_refine_ls_abs_structure_details
;
 Refined as a perfect inversion twin.
;
_refine_ls_abs_structure_Flack 0.5
_refine_ls_extinction_method none
_refine_ls_goodness_of_fit_ref 1.453
_refine_ls_matrix_type full
_refine_ls_number_parameters 8
_refine_ls_number_reflns 92
_refine_ls_number_restraints 0
_refine_ls_restrained_S_all 1.453
_refine_ls_R_factor_all 0.0159
_refine_ls_R_factor_gt 0.0159
_refine_ls_shift/su_max 0.000
_refine_ls_shift/su_mean 0.000
_refine_ls_structure_factor_coef Fsqd
_refine_ls_weighting_details 'w=1/[\s^2^(Fo^2^)+(0.0229P)^2^+0.0508P] where P=(Fo^2^+2Fc^2^)/3'
_refine_ls_weighting_scheme calc
_refine_ls_wR_factor_gt 0.0429
_refine_ls_wR_factor_ref 0.0429
_reflns_number_gt 92
_reflns_number_total 92
_reflns_threshold_expression 'I > 2\s(I)'
_cod_data_source_file wm5203sup1.cif
_cod_data_source_block cri-PON
_cod_original_cell_volume 148.972(17)
_cod_database_code 2241204
_shelx_space_group_comment
;
The symmetry employed for this shelxl refinement is uniquely defined
by the following loop, which should always be used as a source of
symmetry information in preference to the above space-group names.
They are only intended as comments.
;

loop_
_space_group_symop_operation_xyz
'x, y, z'
'y, -x, -z'
'-x, -y, z'
'-y, x, -z'
'x, -y+1/2, -z+1/4'
'-x, y+1/2, -z+1/4'
'-y, -x+1/2, z+1/4'
'y, x+1/2, z+1/4'
'x+1/2, y+1/2, z+1/2'
'y+1/2, -x+1/2, -z+1/2'
'-x+1/2, -y+1/2, z+1/2'
'-y+1/2, x+1/2, -z+1/2'
'x+1/2, -y+1, -z+3/4'
'-x+1/2, y+1, -z+3/4'
'-y+1/2, -x+1, z+3/4'
'y+1/2, x+1, z+3/4'

loop_
_atom_site_type_symbol
_atom_site_label
_atom_site_fract_x
_atom_site_fract_y
_atom_site_fract_z
_atom_site_U_iso_or_equiv
_atom_site_adp_type
_atom_site_calc_flag
_atom_site_occupancy
P P 0.5000 0.5000 0.0000 0.0106(3) Uani d 1
N N 0.3630(5) 0.2500 0.1250 0.0155(5) Uani d 0.5
O O 0.3630(5) 0.2500 0.1250 0.0155(5) Uani d 0.5

loop_
_atom_site_aniso_label
_atom_site_aniso_U_11
_atom_site_aniso_U_22
_atom_site_aniso_U_33
_atom_site_aniso_U_12
_atom_site_aniso_U_13
_atom_site_aniso_U_23
P 0.0112(4) 0.0112(4) 0.0094(4) 0.000 0.000 0.000
N 0.0151(11) 0.0149(12) 0.0165(9) 0.000 0.000 0.0065(10)
O 0.0151(11) 0.0149(12) 0.0165(9) 0.000 0.000 0.0065(10)

loop_
_atom_type_symbol
_atom_type_description
_atom_type_scat_dispersion_real
_atom_type_scat_dispersion_imag
_atom_type_scat_source
P P 0.1023 0.0942 'International Tables Vol C Tables 4.2.6.8 and 6.1.1.4'
O O 0.0106 0.0060 'International Tables Vol C Tables 4.2.6.8 and 6.1.1.4'
N N 0.0061 0.0033 'International Tables Vol C Tables 4.2.6.8 and 6.1.1.4'

loop_
_geom_angle_atom_site_label_1
_geom_angle_atom_site_label_2
_geom_angle_atom_site_label_3
_geom_angle_site_symmetry_1
_geom_angle_site_symmetry_3
_geom_angle
O P N 3_665 3_665 0.0
O P O 3_665 2_565 107.86(2)
N P O 3_665 2_565 107.86(2)
O P N 3_665 2_565 107.9
N P N 3_665 2_565 107.86(2)
O P N 2_565 2_565 0.0
O P O 3_665 4_655 107.86(2)
N P O 3_665 4_655 107.86(2)
O P O 2_565 4_655 112.73(5)
N P O 2_565 4_655 112.73(5)
O P N 3_665 4_655 107.9
N P N 3_665 4_655 107.86(2)
O P N 2_565 4_655 112.7
N P N 2_565 4_655 112.73(5)
O P N 4_655 4_655 0.0
O P N 3_665 . 112.7
N P N 3_665 . 112.73(5)
O P N 2_565 . 107.9
N P N 2_565 . 107.86(2)
O P N 4_655 . 107.9
N P N 4_655 . 107.86(2)
P N P . 5 132.83(16)

loop_
_geom_bond_atom_site_label_1
_geom_bond_atom_site_label_2
_geom_bond_site_symmetry_2
_geom_bond_distance
P O 3_665 1.5796(10)
P N 3_665 1.5796(10)
P O 2_565 1.5796(10)
P N 2_565 1.5796(10)
P O 4_655 1.5796(10)
P N 4_655 1.5796(10)
P N . 1.5796(10)
N P 5 1.5796(10)

_cod_database_fobs_code 2241204
